data_2215534
loop_
_publ_author_name
'Straessler, Nicholas A.'
'Caudle, M. Tyler'
'Groy, Thomas L.'

_publ_section_title \m-Oxido-bis[dichlorido(diethylamido-\k<i>N</i>)(diethylamine-\k<i>N</i>)titanium(IV)]
_journal_coeditor_code HG2295
_journal_issue 10
_journal_name_full 'Acta Crystallographica Section E'
_journal_page_first m2563
_journal_page_last m2563
_journal_paper_doi 10.1107/S1600536807044832
_journal_volume 63
_journal_year 2007
_chemical_formula_iupac '[Ti2 (C4 H10 N)2 Cl4 O (C4 H11 N)2]'
_chemical_formula_moiety 'C16 H42 Cl4 N4 O Ti2'
_chemical_formula_sum 'C16 H42 Cl4 N4 O Ti2'
_chemical_formula_weight 544.14
_chemical_name_systematic
;
\m-Oxo-bis[dichlorido(diethylamido-\kN)(diethylamine-\kN)titanium(IV)]
;
_space_group_IT_number 15
_symmetry_cell_setting monoclinic
_symmetry_space_group_name_Hall '-I 2ya'
_symmetry_space_group_name_H-M 'I 1 2/a 1'
_atom_sites_solution_hydrogens geom
_atom_sites_solution_primary direct
_atom_sites_solution_secondary difmap
_audit_creation_method SHELXL97
_cell_angle_alpha 90.00
_cell_angle_beta 99.973(3)
_cell_angle_gamma 90.00
_cell_formula_units_Z 4
_cell_length_a 13.204(3)
_cell_length_b 10.131(2)
_cell_length_c 20.795(5)
_cell_measurement_reflns_used 3400
_cell_measurement_temperature 298(2)
_cell_measurement_theta_max 49.157
_cell_measurement_theta_min 4.482
_cell_volume 2739.7(11)
_computing_cell_refinement 'SAINT (Bruker, 2003)'
_computing_data_collection 'SMART (Bruker, 2003)'
_computing_data_reduction 'SAINT (Bruker, 2003)'
_computing_molecular_graphics 'SHELXTL (Sheldrick, 2003b)'
_computing_publication_material 'SHELXTL (Sheldrick, 2003b)'
_computing_structure_refinement 'SHELXL97 (Sheldrick, 1997)'
_computing_structure_solution 'SHELXS97 (Sheldrick, 1997)'
_diffrn_ambient_temperature 298(2)
_diffrn_measured_fraction_theta_full 1.000
_diffrn_measured_fraction_theta_max 1.000
_diffrn_measurement_device_type 'Bruker SMART APEX'
_diffrn_measurement_method \w
_diffrn_radiation_monochromator graphite
_diffrn_radiation_source 'fine-focus sealed tube'
_diffrn_radiation_type MoK\a
_diffrn_radiation_wavelength 0.71073
_diffrn_reflns_av_R_equivalents 0.0934
_diffrn_reflns_av_sigmaI/netI 0.0685
_diffrn_reflns_limit_h_max 15
_diffrn_reflns_limit_h_min -15
_diffrn_reflns_limit_k_max 12
_diffrn_reflns_limit_k_min -12
_diffrn_reflns_limit_l_max 24
_diffrn_reflns_limit_l_min -24
_diffrn_reflns_number 10591
_diffrn_reflns_theta_full 25.02
_diffrn_reflns_theta_max 25.02
_diffrn_reflns_theta_min 1.99
_diffrn_standards_decay_% 0.00
_exptl_absorpt_coefficient_mu 0.986
_exptl_absorpt_correction_T_max 0.827
_exptl_absorpt_correction_T_min 0.693
_exptl_absorpt_correction_type multi-scan
_exptl_absorpt_process_details '(SADABS; Sheldrick, 2003a)'
_exptl_crystal_colour orange
_exptl_crystal_density_diffrn 1.319
_exptl_crystal_density_method 'not measured'
_exptl_crystal_description block
_exptl_crystal_F_000 1144
_exptl_crystal_size_max 0.40
_exptl_crystal_size_mid 0.35
_exptl_crystal_size_min 0.20
_refine_diff_density_max 0.453
_refine_diff_density_min -0.293
_refine_ls_extinction_method none
_refine_ls_goodness_of_fit_ref 0.931
_refine_ls_hydrogen_treatment constr
_refine_ls_matrix_type full
_refine_ls_number_parameters 128
_refine_ls_number_reflns 2421
_refine_ls_number_restraints 0
_refine_ls_restrained_S_all 0.931
_refine_ls_R_factor_all 0.0932
_refine_ls_R_factor_gt 0.0578
_refine_ls_shift/su_max 0.004
_refine_ls_shift/su_mean 0.000
_refine_ls_structure_factor_coef Fsqd
_refine_ls_weighting_details 'calc w = 1/[\s^2^(Fo^2^)+(0.0883P)^2^] where P=(Fo^2^+2Fc^2^)/3'
_refine_ls_weighting_scheme calc
_refine_ls_wR_factor_gt 0.1411
_refine_ls_wR_factor_ref 0.1532
_reflns_number_gt 1446
_reflns_number_total 2421
_reflns_threshold_expression I>2\s(I)
_cod_data_source_file hg2295.cif
_cod_data_source_block I
_cod_original_cell_volume 2739.7(10)
_cod_original_sg_symbol_H-M 'I 2/a'
_cod_database_code 2215534
_cod_database_fobs_code 2215534

loop_
_symmetry_equiv_pos_as_xyz
'x, y, z'
'-x+1/2, y, -z'
'x+1/2, y+1/2, z+1/2'
'-x+1, y+1/2, -z+1/2'
'-x, -y, -z'
'x-1/2, -y, z'
'-x+1/2, -y+1/2, -z+1/2'
'x, -y+1/2, z+1/2'

loop_
_atom_site_type_symbol
_atom_site_label
_atom_site_fract_x
_atom_site_fract_y
_atom_site_fract_z
_atom_site_U_iso_or_equiv
_atom_site_adp_type
_atom_site_calc_flag
_atom_site_refinement_flags
_atom_site_occupancy
Ti Ti1 0.21205(5) 0.21280(9) 0.32732(4) 0.0574(3) Uani d . 1
Cl Cl1 0.12134(10) 0.02633(18) 0.28158(7) 0.0953(6) Uani d . 1
Cl Cl2 0.09047(11) 0.24341(17) 0.39498(9) 0.1030(6) Uani d . 1
O O1 0.2500 0.2500 0.2500 0.0595(11) Uani d S 1
N N1 0.2372(3) 0.4269(4) 0.34308(18) 0.0729(12) Uani d . 1
H H1A 0.2879 0.4479 0.3202 0.087 Uiso calc R 1
C C11 0.1437(4) 0.4984(6) 0.3087(3) 0.0835(16) Uani d . 1
H H11A 0.1142 0.4468 0.2707 0.100 Uiso calc R 1
H H11B 0.0935 0.5004 0.3377 0.100 Uiso calc R 1
C C12 0.1579(6) 0.6342(7) 0.2870(4) 0.128(3) Uani d . 1
H H12A 0.1932 0.6850 0.3230 0.192 Uiso calc R 1
H H12B 0.0920 0.6732 0.2713 0.192 Uiso calc R 1
H H12C 0.1978 0.6330 0.2526 0.192 Uiso calc R 1
C C13 0.2737(5) 0.4784(10) 0.4096(3) 0.144(3) Uani d . 1
H H13A 0.2316 0.5544 0.4155 0.173 Uiso calc R 1
H H13B 0.2593 0.4115 0.4401 0.173 Uiso calc R 1
N N2 0.3284(2) 0.1426(4) 0.37576(16) 0.0595(10) Uani d . 1
C C21 0.3131(4) 0.0542(6) 0.4290(2) 0.0805(17) Uani d . 1
H H21A 0.2433 0.0646 0.4369 0.097 Uiso calc R 1
H H21B 0.3592 0.0806 0.4684 0.097 Uiso calc R 1
C C22 0.3315(5) -0.0908(7) 0.4159(3) 0.111(2) Uani d . 1
H H22A 0.2891 -0.1168 0.3757 0.166 Uiso calc R 1
H H22B 0.3145 -0.1433 0.4510 0.166 Uiso calc R 1
H H22C 0.4025 -0.1039 0.4129 0.166 Uiso calc R 1
C C23 0.4344(3) 0.1478(7) 0.3616(2) 0.0812(16) Uani d . 1
H H23A 0.4377 0.2151 0.3289 0.097 Uiso calc R 1
H H23B 0.4505 0.0637 0.3435 0.097 Uiso calc R 1
C C24 0.5138(4) 0.1774(8) 0.4206(3) 0.116(2) Uani d . 1
H H24A 0.4975 0.2594 0.4395 0.175 Uiso calc R 1
H H24B 0.5802 0.1839 0.4080 0.175 Uiso calc R 1
H H24C 0.5146 0.1077 0.4520 0.175 Uiso calc R 1
C C14 0.3706(6) 0.5140(10) 0.4276(4) 0.163(4) Uani d . 1
H H14A 0.4143 0.4526 0.4103 0.244 Uiso calc R 1
H H14B 0.3876 0.5145 0.4744 0.244 Uiso calc R 1
H H14C 0.3804 0.6008 0.4112 0.244 Uiso calc R 1

loop_
_atom_site_aniso_label
_atom_site_aniso_U_11
_atom_site_aniso_U_22
_atom_site_aniso_U_33
_atom_site_aniso_U_12
_atom_site_aniso_U_13
_atom_site_aniso_U_23
Ti1 0.0338(4) 0.0910(7) 0.0502(5) 0.0052(4) 0.0148(3) 0.0161(4)
Cl1 0.0633(8) 0.1336(14) 0.0909(10) -0.0350(8) 0.0190(7) 0.0076(9)
Cl2 0.0806(10) 0.1190(13) 0.1287(12) 0.0258(8) 0.0724(9) 0.0354(10)
O1 0.054(2) 0.078(3) 0.048(2) 0.004(2) 0.0136(19) 0.009(2)
N1 0.052(2) 0.111(4) 0.059(2) -0.017(2) 0.0183(18) -0.014(2)
C11 0.072(4) 0.083(4) 0.094(4) -0.006(3) 0.009(3) 0.001(3)
C12 0.137(6) 0.090(6) 0.169(7) 0.000(5) 0.060(5) 0.008(5)
C13 0.084(4) 0.261(10) 0.092(5) -0.041(6) 0.023(4) -0.076(6)
N2 0.0385(18) 0.096(3) 0.045(2) 0.0096(19) 0.0109(15) 0.0081(19)
C21 0.064(3) 0.116(5) 0.061(3) 0.015(3) 0.010(2) 0.020(3)
C22 0.102(5) 0.101(5) 0.123(5) 0.019(4) 0.002(4) 0.022(4)
C23 0.038(2) 0.143(5) 0.064(3) 0.009(3) 0.011(2) 0.001(3)
C24 0.051(3) 0.188(8) 0.105(5) -0.003(4) -0.002(3) 0.001(5)
C14 0.127(7) 0.205(10) 0.140(7) -0.053(7) -0.024(6) -0.050(6)

loop_
_atom_type_symbol
_atom_type_description
_atom_type_scat_dispersion_real
_atom_type_scat_dispersion_imag
_atom_type_scat_source
C C 0.0033 0.0016 'International Tables Vol C Tables 4.2.6.8 and 6.1.1.4'
H H 0.0000 0.0000 'International Tables Vol C Tables 4.2.6.8 and 6.1.1.4'
N N 0.0061 0.0033 'International Tables Vol C Tables 4.2.6.8 and 6.1.1.4'
O O 0.0106 0.0060 'International Tables Vol C Tables 4.2.6.8 and 6.1.1.4'
Cl Cl 0.1484 0.1585 'International Tables Vol C Tables 4.2.6.8 and 6.1.1.4'
Ti Ti 0.2776 0.4457 'International Tables Vol C Tables 4.2.6.8 and 6.1.1.4'

loop_
_geom_angle_atom_site_label_1
_geom_angle_atom_site_label_2
_geom_angle_atom_site_label_3
_geom_angle_site_symmetry_3
_geom_angle
O1 Ti1 N2 . 103.63(10)
O1 Ti1 N1 . 82.49(10)
N2 Ti1 N1 . 102.09(17)
O1 Ti1 Cl2 . 146.75(6)
N2 Ti1 Cl2 . 108.65(11)
N1 Ti1 Cl2 . 83.20(11)
O1 Ti1 Cl1 . 90.46(5)
N2 Ti1 Cl1 . 103.37(14)
N1 Ti1 Cl1 . 154.52(11)
Cl2 Ti1 Cl1 . 89.73(7)
Ti1 O1 Ti1 7 180.00
C13 N1 C11 . 112.5(5)
C13 N1 Ti1 . 120.1(5)
C11 N1 Ti1 . 108.2(3)
C13 N1 H1A . 104.9
C11 N1 H1A . 104.9
Ti1 N1 H1A . 104.9
C12 C11 N1 . 117.3(5)
C12 C11 H11A . 108.0
N1 C11 H11A . 108.0
C12 C11 H11B . 108.0
N1 C11 H11B . 108.0
H11A C11 H11B . 107.2
C11 C12 H12A . 109.5
C11 C12 H12B . 109.5
H12A C12 H12B . 109.5
C11 C12 H12C . 109.5
H12A C12 H12C . 109.5
H12B C12 H12C . 109.5
C14 C13 N1 . 120.3(6)
C14 C13 H13A . 107.3
N1 C13 H13A . 107.3
C14 C13 H13B . 107.3
N1 C13 H13B . 107.3
H13A C13 H13B . 106.9
C21 N2 C23 . 115.5(4)
C21 N2 Ti1 . 116.2(3)
C23 N2 Ti1 . 127.6(3)
N2 C21 C22 . 114.1(4)
N2 C21 H21A . 108.7
C22 C21 H21A . 108.7
N2 C21 H21B . 108.7
C22 C21 H21B . 108.7
H21A C21 H21B . 107.6
C21 C22 H22A . 109.5
C21 C22 H22B . 109.5
H22A C22 H22B . 109.5
C21 C22 H22C . 109.5
H22A C22 H22C . 109.5
H22B C22 H22C . 109.5
N2 C23 C24 . 113.4(4)
N2 C23 H23A . 108.9
C24 C23 H23A . 108.9
N2 C23 H23B . 108.9
C24 C23 H23B . 108.9
H23A C23 H23B . 107.7
C23 C24 H24A . 109.5
C23 C24 H24B . 109.5
H24A C24 H24B . 109.5
C23 C24 H24C . 109.5
H24A C24 H24C . 109.5
H24B C24 H24C . 109.5
C13 C14 H14A . 109.5
C13 C14 H14B . 109.5
H14A C14 H14B . 109.5
C13 C14 H14C . 109.5
H14A C14 H14C . 109.5
H14B C14 H14C . 109.5

loop_
_geom_bond_atom_site_label_1
_geom_bond_atom_site_label_2
_geom_bond_site_symmetry_2
_geom_bond_distance
Ti1 O1 . 1.8048(8)
Ti1 N2 . 1.828(3)
Ti1 N1 . 2.210(5)
Ti1 Cl2 . 2.3314(14)
Ti1 Cl1 . 2.3480(18)
O1 Ti1 7 1.8049(8)
N1 C13 . 1.479(7)
N1 C11 . 1.502(6)
N1 H1A . 0.9100
C11 C12 . 1.470(9)
C11 H11A . 0.9700
C11 H11B . 0.9700
C12 H12A . 0.9600
C12 H12B . 0.9600
C12 H12C . 0.9600
C13 C14 . 1.320(9)
C13 H13A . 0.9700
C13 H13B . 0.9700
N2 C21 . 1.465(6)
N2 C23 . 1.480(5)
C21 C22 . 1.521(8)
C21 H21A . 0.9700
C21 H21B . 0.9700
C22 H22A . 0.9600
C22 H22B . 0.9600
C22 H22C . 0.9600
C23 C24 . 1.499(7)
C23 H23A . 0.9700
C23 H23B . 0.9700
C24 H24A . 0.9600
C24 H24B . 0.9600
C24 H24C . 0.9600
C14 H14A . 0.9600
C14 H14B . 0.9600
C14 H14C . 0.9600
